data_4332012
loop_
_publ_author_name
'Silva, Rosalice M.'
'Smith, Mark D.'
'Gardinier, James R.'

_publ_section_title
;
 Anion- and Solvent-Directed Assembly in Silver Bis(thioimidazolyl)methane
 Chemistry and the Silver&#x2212;Sulfur Interaction
;
_journal_issue 5
_journal_name_full 'Inorganic Chemistry'
_journal_page_first 2132
_journal_page_last 2142
_journal_paper_doi 10.1021/ic052025a
_journal_volume 45
_journal_year 2006
_chemical_formula_moiety 'C18 H24 Ag N8 S4, F6 P'
_chemical_formula_sum 'C18 H24 Ag F6 N8 P S4'
_chemical_formula_weight 733.53
_chemical_name_systematic
; 
 ? 
;
_space_group_IT_number 14
_symmetry_cell_setting monoclinic
_symmetry_space_group_name_Hall '-P 2ybc'
_symmetry_space_group_name_H-M 'P 1 21/c 1'
_atom_sites_solution_hydrogens geom
_atom_sites_solution_primary direct
_atom_sites_solution_secondary difmap
_audit_creation_method SHELXL-97
_cell_angle_alpha 90.00
_cell_angle_beta 101.8000(10)
_cell_angle_gamma 90.00
_cell_formula_units_Z 4
_cell_length_a 10.3342(7)
_cell_length_b 14.2812(9)
_cell_length_c 18.9471(13)
_cell_measurement_reflns_used 5137
_cell_measurement_temperature 150(1)
_cell_measurement_theta_max 26.335
_cell_measurement_theta_min 2.4675
_cell_volume 2737.2(3)
_computing_cell_refinement 'SAINT+ NT V6.22 (Bruker, 2001)'
_computing_data_collection 'SMART NT V5.625 (Bruker, 1998)'
_computing_data_reduction 'SAINT+ NT V6.22'
_computing_molecular_graphics 'SHELXTL V6.1 (Sheldrick, 2000)'
_computing_publication_material 'SHELXTL V6.1'
_computing_structure_refinement 'SHELXL-97 (Sheldrick, 1997)'
_computing_structure_solution 'SHELXS-97 (Sheldrick, 1990)'
_diffrn_ambient_temperature 150(1)
_diffrn_measured_fraction_theta_full 0.998
_diffrn_measured_fraction_theta_max 0.998
_diffrn_measurement_device_type 'Bruker SMART APEX CCD diffractometer'
_diffrn_measurement_method 'omega scans'
_diffrn_radiation_monochromator graphite
_diffrn_radiation_source 'fine-focus sealed tube'
_diffrn_radiation_type MoK\a
_diffrn_radiation_wavelength 0.71073
_diffrn_reflns_av_R_equivalents 0.0512
_diffrn_reflns_av_sigmaI/netI 0.0388
_diffrn_reflns_limit_h_max 12
_diffrn_reflns_limit_h_min -12
_diffrn_reflns_limit_k_max 17
_diffrn_reflns_limit_k_min -17
_diffrn_reflns_limit_l_max 23
_diffrn_reflns_limit_l_min -23
_diffrn_reflns_number 28382
_diffrn_reflns_theta_full 26.42
_diffrn_reflns_theta_max 26.42
_diffrn_reflns_theta_min 1.80
_diffrn_standards_decay_% none
_exptl_absorpt_coefficient_mu 1.167
_exptl_absorpt_correction_type none
_exptl_crystal_colour colorless
_exptl_crystal_density_diffrn 1.780
_exptl_crystal_density_method 'not measured'
_exptl_crystal_description block
_exptl_crystal_F_000 1472
_exptl_crystal_size_max 0.24
_exptl_crystal_size_mid 0.18
_exptl_crystal_size_min 0.10
_refine_diff_density_max 0.712
_refine_diff_density_min -0.321
_refine_diff_density_rms 0.074
_refine_ls_extinction_method none
_refine_ls_goodness_of_fit_ref 0.973
_refine_ls_hydrogen_treatment constr
_refine_ls_matrix_type full
_refine_ls_number_parameters 347
_refine_ls_number_reflns 5608
_refine_ls_number_restraints 0
_refine_ls_restrained_S_all 0.973
_refine_ls_R_factor_all 0.0351
_refine_ls_R_factor_gt 0.0291
_refine_ls_shift/su_max 0.001
_refine_ls_shift/su_mean 0.000
_refine_ls_structure_factor_coef Fsqd
_refine_ls_weighting_details 'calc w=1/[\s^2^(Fo^2^)+(0.0333P)^2^+0.0000P] where P=(Fo^2^+2Fc^2^)/3'
_refine_ls_weighting_scheme calc
_refine_ls_wR_factor_gt 0.0649
_refine_ls_wR_factor_ref 0.0667
_reflns_number_gt 4742
_reflns_number_total 5608
_reflns_threshold_expression >2sigma(I)
_cod_data_source_file ic052025asup1.cif
_cod_data_source_block Ag(L1)2(PF6)
_cod_depositor_comments
;
The following automatic conversions were performed:

'_symmetry_cell_setting' value 'Monoclinic' changed to 'monoclinic'
according to /home/saulius/struct/CIF-dictionaries/cif_core.dic
dictionary named 'cif_core.dic' version 2.4.2 from 2011-04-26.

Automatic conversion script
Id: cif_fix_values 1891 2012-01-12 08:04:46Z andrius 
;
_cod_original_sg_symbol_H-M 'P 21/c'
_cod_database_code 4332012

loop_
_symmetry_equiv_pos_as_xyz
'x, y, z'
'-x, y+1/2, -z+1/2'
'-x, -y, -z'
'x, -y-1/2, z-1/2'

loop_
_atom_site_label
_atom_site_type_symbol
_atom_site_fract_x
_atom_site_fract_y
_atom_site_fract_z
_atom_site_U_iso_or_equiv
_atom_site_adp_type
_atom_site_occupancy
_atom_site_symmetry_multiplicity
_atom_site_calc_flag
_atom_site_refinement_flags
Ag1 Ag 0.183582(18) 0.429199(13) 0.329283(10) 0.02536(7) Uani 1 1 d .
S1 S 0.34936(6) 0.56468(5) 0.36622(4) 0.02772(15) Uani 1 1 d .
S2 S 0.72780(6) 0.77891(5) 0.21912(3) 0.02749(15) Uani 1 1 d .
S3 S -0.01676(6) 0.51404(4) 0.24178(3) 0.02275(14) Uani 1 1 d .
S4 S -0.05165(6) 0.87708(4) 0.07378(3) 0.02278(14) Uani 1 1 d .
C1 C 0.4739(2) 0.66544(16) 0.24349(12) 0.0223(5) Uani 1 1 d .
H1A H 0.4979 0.6655 0.1955 0.027 Uiso 1 1 calc R
H1B H 0.3770 0.6571 0.2361 0.027 Uiso 1 1 calc R
C2 C 0.0492(2) 0.67500(18) 0.13709(12) 0.0234(5) Uani 1 1 d .
H2A H 0.1125 0.7177 0.1206 0.028 Uiso 1 1 calc R
H2B H 0.0790 0.6100 0.1316 0.028 Uiso 1 1 calc R
C11 C 0.4909(2) 0.54022(17) 0.33735(12) 0.0210(5) Uani 1 1 d .
C12 C 0.6861(2) 0.48012(19) 0.32724(14) 0.0298(6) Uani 1 1 d .
H12 H 0.7624 0.4414 0.3353 0.036 Uiso 1 1 calc R
C13 C 0.6601(2) 0.55008(18) 0.27934(14) 0.0275(6) Uani 1 1 d .
H13 H 0.7143 0.5704 0.2474 0.033 Uiso 1 1 calc R
C14 C 0.5721(3) 0.40685(19) 0.41890(15) 0.0376(7) Uani 1 1 d .
H14A H 0.5601 0.4401 0.4623 0.056 Uiso 1 1 calc R
H14B H 0.6532 0.3694 0.4300 0.056 Uiso 1 1 calc R
H14C H 0.4963 0.3656 0.4021 0.056 Uiso 1 1 calc R
C21 C 0.6181(2) 0.80585(17) 0.27163(12) 0.0209(5) Uani 1 1 d .
C22 C 0.5113(2) 0.87660(18) 0.34857(12) 0.0249(5) Uani 1 1 d .
H22 H 0.4891 0.9213 0.3813 0.030 Uiso 1 1 calc R
C23 C 0.4437(2) 0.79851(17) 0.32581(13) 0.0248(5) Uani 1 1 d .
H23 H 0.3656 0.7771 0.3397 0.030 Uiso 1 1 calc R
C24 C 0.7249(3) 0.94924(19) 0.33166(14) 0.0329(6) Uani 1 1 d .
H24A H 0.8105 0.9171 0.3420 0.049 Uiso 1 1 calc R
H24B H 0.7147 0.9864 0.3737 0.049 Uiso 1 1 calc R
H24C H 0.7206 0.9906 0.2900 0.049 Uiso 1 1 calc R
C31 C 0.0222(2) 0.62797(17) 0.26005(12) 0.0193(5) Uani 1 1 d .
C32 C 0.0726(2) 0.76508(17) 0.31669(13) 0.0240(5) Uani 1 1 d .
H32 H 0.0883 0.8109 0.3538 0.029 Uiso 1 1 calc R
C33 C 0.0833(2) 0.77738(17) 0.24796(12) 0.0229(5) Uani 1 1 d .
H33 H 0.1079 0.8335 0.2272 0.028 Uiso 1 1 calc R
C34 C 0.0110(3) 0.63165(18) 0.39019(12) 0.0282(6) Uani 1 1 d .
H34A H -0.0662 0.5904 0.3792 0.042 Uiso 1 1 calc R
H34B H -0.0051 0.6813 0.4231 0.042 Uiso 1 1 calc R
H34C H 0.0888 0.5952 0.4130 0.042 Uiso 1 1 calc R
C41 C -0.1261(2) 0.77084(17) 0.06117(12) 0.0216(5) Uani 1 1 d .
C42 C -0.2742(3) 0.65734(19) 0.02488(13) 0.0340(6) Uani 1 1 d .
H42 H -0.3526 0.6265 0.0013 0.041 Uiso 1 1 calc R
C43 C -0.1714(3) 0.61782(19) 0.06921(13) 0.0308(6) Uani 1 1 d .
H43 H -0.1629 0.5537 0.0827 0.037 Uiso 1 1 calc R
C44 C -0.3277(3) 0.82092(19) -0.02481(14) 0.0344(6) Uani 1 1 d .
H44A H -0.3252 0.8797 0.0021 0.052 Uiso 1 1 calc R
H44B H -0.4190 0.7981 -0.0374 0.052 Uiso 1 1 calc R
H44C H -0.2944 0.8317 -0.0690 0.052 Uiso 1 1 calc R
N11 N 0.53913(18) 0.58704(13) 0.28533(10) 0.0208(4) Uani 1 1 d .
N12 N 0.58217(19) 0.47431(15) 0.36275(11) 0.0258(5) Uani 1 1 d .
N21 N 0.50953(18) 0.75493(14) 0.27811(10) 0.0199(4) Uani 1 1 d .
N22 N 0.61912(19) 0.88022(14) 0.31576(10) 0.0224(4) Uani 1 1 d .
N31 N 0.05167(18) 0.69284(13) 0.21297(10) 0.0195(4) Uani 1 1 d .
N32 N 0.03443(19) 0.67350(14) 0.32353(10) 0.0212(4) Uani 1 1 d .
N41 N -0.08005(19) 0.68773(14) 0.09173(10) 0.0223(4) Uani 1 1 d .
N42 N -0.2455(2) 0.75151(14) 0.01951(10) 0.0259(5) Uani 1 1 d .
P1 P 0.29765(6) 0.85862(5) 0.50992(3) 0.02433(15) Uani 1 1 d .
F1 F 0.17999(15) 0.92386(12) 0.52344(8) 0.0431(4) Uani 1 1 d .
F2 F 0.32179(14) 0.82404(12) 0.59198(7) 0.0386(4) Uani 1 1 d .
F3 F 0.39891(17) 0.94228(12) 0.53267(10) 0.0510(5) Uani 1 1 d .
F4 F 0.41470(17) 0.79348(12) 0.49689(9) 0.0513(5) Uani 1 1 d .
F5 F 0.27313(16) 0.89340(12) 0.42800(8) 0.0423(4) Uani 1 1 d .
F6 F 0.19561(17) 0.77571(12) 0.48799(8) 0.0522(5) Uani 1 1 d .

loop_
_atom_site_aniso_label
_atom_site_aniso_U_11
_atom_site_aniso_U_22
_atom_site_aniso_U_33
_atom_site_aniso_U_23
_atom_site_aniso_U_13
_atom_site_aniso_U_12
Ag1 0.02632(11) 0.02260(12) 0.02919(11) 0.00358(8) 0.01041(8) 0.00198(8)
S1 0.0251(3) 0.0248(4) 0.0363(4) -0.0017(3) 0.0133(3) -0.0030(3)
S2 0.0299(3) 0.0221(4) 0.0349(3) -0.0035(3) 0.0167(3) -0.0041(3)
S3 0.0236(3) 0.0183(3) 0.0256(3) -0.0002(2) 0.0034(2) 0.0013(2)
S4 0.0265(3) 0.0203(3) 0.0234(3) -0.0005(3) 0.0095(2) -0.0008(3)
C1 0.0208(12) 0.0230(14) 0.0217(12) 0.0004(10) 0.0007(10) -0.0038(10)
C2 0.0247(13) 0.0252(14) 0.0216(12) 0.0001(10) 0.0074(10) 0.0042(11)
C11 0.0208(12) 0.0179(13) 0.0239(12) -0.0023(10) 0.0037(10) -0.0040(10)
C12 0.0223(13) 0.0243(15) 0.0429(16) -0.0030(12) 0.0074(11) 0.0036(11)
C13 0.0226(13) 0.0273(15) 0.0349(14) -0.0055(12) 0.0111(11) -0.0025(11)
C14 0.0458(18) 0.0275(16) 0.0383(16) 0.0109(13) 0.0059(13) 0.0025(13)
C21 0.0212(12) 0.0205(13) 0.0202(12) 0.0032(10) 0.0026(9) -0.0013(10)
C22 0.0294(14) 0.0248(15) 0.0227(12) 0.0023(11) 0.0109(10) 0.0036(11)
C23 0.0221(13) 0.0257(15) 0.0285(13) 0.0030(11) 0.0095(10) 0.0034(11)
C24 0.0402(16) 0.0282(16) 0.0331(15) -0.0104(12) 0.0141(12) -0.0141(12)
C31 0.0141(11) 0.0223(14) 0.0207(12) -0.0002(10) 0.0015(9) 0.0040(10)
C32 0.0240(13) 0.0187(13) 0.0273(13) -0.0036(10) 0.0003(10) -0.0002(10)
C33 0.0207(12) 0.0193(13) 0.0277(13) 0.0020(10) 0.0023(10) 0.0004(10)
C34 0.0323(14) 0.0311(16) 0.0225(13) -0.0003(11) 0.0084(11) -0.0034(12)
C41 0.0267(13) 0.0217(14) 0.0174(11) -0.0009(10) 0.0067(10) 0.0015(10)
C42 0.0406(16) 0.0281(16) 0.0277(14) -0.0032(12) -0.0065(12) -0.0075(13)
C43 0.0452(17) 0.0202(14) 0.0249(13) -0.0019(11) 0.0024(12) -0.0053(12)
C44 0.0321(15) 0.0333(16) 0.0338(15) 0.0061(12) -0.0030(12) 0.0008(12)
N11 0.0201(10) 0.0190(11) 0.0236(10) -0.0009(8) 0.0054(8) -0.0034(8)
N12 0.0259(11) 0.0218(12) 0.0294(11) 0.0032(9) 0.0048(9) 0.0002(9)
N21 0.0176(10) 0.0193(11) 0.0229(10) 0.0019(8) 0.0046(8) -0.0009(8)
N22 0.0256(11) 0.0194(11) 0.0232(10) -0.0015(9) 0.0071(8) -0.0047(9)
N31 0.0194(10) 0.0191(11) 0.0198(10) 0.0011(8) 0.0040(8) 0.0011(8)
N32 0.0212(10) 0.0226(11) 0.0193(10) 0.0004(8) 0.0030(8) 0.0004(9)
N41 0.0293(11) 0.0185(11) 0.0184(10) -0.0010(8) 0.0033(8) 0.0023(9)
N42 0.0298(12) 0.0219(12) 0.0239(11) -0.0007(9) 0.0006(9) -0.0005(9)
P1 0.0267(3) 0.0253(4) 0.0220(3) -0.0022(3) 0.0073(3) -0.0041(3)
F1 0.0388(9) 0.0543(12) 0.0408(9) 0.0096(8) 0.0186(7) 0.0153(8)
F2 0.0325(8) 0.0594(11) 0.0228(7) 0.0063(7) 0.0031(6) 0.0027(8)
F3 0.0484(11) 0.0435(11) 0.0621(12) -0.0137(9) 0.0134(9) -0.0232(8)
F4 0.0602(12) 0.0481(11) 0.0536(11) 0.0073(9) 0.0305(9) 0.0219(9)
F5 0.0603(11) 0.0407(10) 0.0303(8) 0.0081(7) 0.0192(8) 0.0009(8)
F6 0.0657(12) 0.0429(11) 0.0404(10) 0.0023(8) -0.0069(8) -0.0291(9)

loop_
_atom_type_symbol
_atom_type_description
_atom_type_scat_dispersion_real
_atom_type_scat_dispersion_imag
_atom_type_scat_source
C C 0.0033 0.0016 'International Tables Vol C Tables 4.2.6.8 and 6.1.1.4'
H H 0.0000 0.0000 'International Tables Vol C Tables 4.2.6.8 and 6.1.1.4'
N N 0.0061 0.0033 'International Tables Vol C Tables 4.2.6.8 and 6.1.1.4'
F F 0.0171 0.0103 'International Tables Vol C Tables 4.2.6.8 and 6.1.1.4'
P P 0.1023 0.0942 'International Tables Vol C Tables 4.2.6.8 and 6.1.1.4'
S S 0.1246 0.1234 'International Tables Vol C Tables 4.2.6.8 and 6.1.1.4'
Ag Ag -0.8971 1.1015 'International Tables Vol C Tables 4.2.6.8 and 6.1.1.4'

loop_
_geom_angle_atom_site_label_1
_geom_angle_atom_site_label_2
_geom_angle_atom_site_label_3
_geom_angle
_geom_angle_site_symmetry_1
_geom_angle_site_symmetry_3
S2 Ag1 S1 117.14(2) 2_645 .
S2 Ag1 S4 106.74(2) 2_645 2_545
S1 Ag1 S4 115.83(2) . 2_545
S2 Ag1 S3 116.43(2) 2_645 .
S1 Ag1 S3 102.46(2) . .
S4 Ag1 S3 96.68(2) 2_545 .
C11 S1 Ag1 108.99(8) . .
C21 S2 Ag1 110.39(9) . 2_655
C31 S3 Ag1 100.82(8) . .
C41 S4 Ag1 93.84(8) . 2
N21 C1 N11 112.67(18) . .
N21 C1 H1A 109.1 . .
N11 C1 H1A 109.1 . .
N21 C1 H1B 109.1 . .
N11 C1 H1B 109.1 . .
H1A C1 H1B 107.8 . .
N41 C2 N31 113.12(18) . .
N41 C2 H2A 109.0 . .
N31 C2 H2A 109.0 . .
N41 C2 H2B 109.0 . .
N31 C2 H2B 109.0 . .
H2A C2 H2B 107.8 . .
N12 C11 N11 105.46(19) . .
N12 C11 S1 127.84(18) . .
N11 C11 S1 126.63(18) . .
C13 C12 N12 107.9(2) . .
C13 C12 H12 126.1 . .
N12 C12 H12 126.1 . .
C12 C13 N11 106.8(2) . .
C12 C13 H13 126.6 . .
N11 C13 H13 126.6 . .
N12 C14 H14A 109.5 . .
N12 C14 H14B 109.5 . .
H14A C14 H14B 109.5 . .
N12 C14 H14C 109.5 . .
H14A C14 H14C 109.5 . .
H14B C14 H14C 109.5 . .
N22 C21 N21 105.43(19) . .
N22 C21 S2 128.26(18) . .
N21 C21 S2 126.31(18) . .
C23 C22 N22 107.5(2) . .
C23 C22 H22 126.2 . .
N22 C22 H22 126.2 . .
C22 C23 N21 106.9(2) . .
C22 C23 H23 126.5 . .
N21 C23 H23 126.5 . .
N22 C24 H24A 109.5 . .
N22 C24 H24B 109.5 . .
H24A C24 H24B 109.5 . .
N22 C24 H24C 109.5 . .
H24A C24 H24C 109.5 . .
H24B C24 H24C 109.5 . .
N32 C31 N31 105.2(2) . .
N32 C31 S3 128.28(18) . .
N31 C31 S3 126.46(17) . .
C33 C32 N32 107.3(2) . .
C33 C32 H32 126.4 . .
N32 C32 H32 126.4 . .
C32 C33 N31 107.0(2) . .
C32 C33 H33 126.5 . .
N31 C33 H33 126.5 . .
N32 C34 H34A 109.5 . .
N32 C34 H34B 109.5 . .
H34A C34 H34B 109.5 . .
N32 C34 H34C 109.5 . .
H34A C34 H34C 109.5 . .
H34B C34 H34C 109.5 . .
N42 C41 N41 105.6(2) . .
N42 C41 S4 126.82(19) . .
N41 C41 S4 127.60(18) . .
C43 C42 N42 107.6(2) . .
C43 C42 H42 126.2 . .
N42 C42 H42 126.2 . .
C42 C43 N41 107.1(2) . .
C42 C43 H43 126.4 . .
N41 C43 H43 126.4 . .
N42 C44 H44A 109.5 . .
N42 C44 H44B 109.5 . .
H44A C44 H44B 109.5 . .
N42 C44 H44C 109.5 . .
H44A C44 H44C 109.5 . .
H44B C44 H44C 109.5 . .
C11 N11 C13 110.0(2) . .
C11 N11 C1 124.92(19) . .
C13 N11 C1 125.1(2) . .
C11 N12 C12 109.9(2) . .
C11 N12 C14 125.0(2) . .
C12 N12 C14 125.1(2) . .
C21 N21 C23 110.00(19) . .
C21 N21 C1 124.54(19) . .
C23 N21 C1 125.36(19) . .
C21 N22 C22 110.1(2) . .
C21 N22 C24 124.8(2) . .
C22 N22 C24 124.9(2) . .
C31 N31 C33 109.98(19) . .
C31 N31 C2 124.5(2) . .
C33 N31 C2 125.5(2) . .
C31 N32 C32 110.45(19) . .
C31 N32 C34 124.8(2) . .
C32 N32 C34 124.7(2) . .
C41 N41 C43 109.9(2) . .
C41 N41 C2 124.2(2) . .
C43 N41 C2 125.7(2) . .
C41 N42 C42 109.8(2) . .
C41 N42 C44 123.6(2) . .
C42 N42 C44 126.5(2) . .
F6 P1 F4 90.50(10) . .
F6 P1 F3 179.24(11) . .
F4 P1 F3 90.13(10) . .
F6 P1 F1 89.45(10) . .
F4 P1 F1 179.69(10) . .
F3 P1 F1 89.92(10) . .
F6 P1 F5 90.73(9) . .
F4 P1 F5 90.32(9) . .
F3 P1 F5 89.69(9) . .
F1 P1 F5 89.98(9) . .
F6 P1 F2 89.28(9) . .
F4 P1 F2 89.88(9) . .
F3 P1 F2 90.30(9) . .
F1 P1 F2 89.82(8) . .
F5 P1 F2 179.80(11) . .

loop_
_geom_bond_atom_site_label_1
_geom_bond_atom_site_label_2
_geom_bond_distance
_geom_bond_site_symmetry_2
Ag1 S2 2.5748(7) 2_645
Ag1 S1 2.5842(7) .
Ag1 S4 2.6096(6) 2_545
Ag1 S3 2.6644(6) .
S1 C11 1.699(2) .
S2 C21 1.698(2) .
S2 Ag1 2.5749(7) 2_655
S3 C31 1.695(2) .
S4 C41 1.696(2) .
S4 Ag1 2.6097(6) 2
C1 N21 1.449(3) .
C1 N11 1.455(3) .
C1 H1A 0.9900 .
C1 H1B 0.9900 .
C2 N41 1.445(3) .
C2 N31 1.455(3) .
C2 H2A 0.9900 .
C2 H2B 0.9900 .
C11 N12 1.350(3) .
C11 N11 1.367(3) .
C12 C13 1.340(4) .
C12 N12 1.381(3) .
C12 H12 0.9500 .
C13 N11 1.383(3) .
C13 H13 0.9500 .
C14 N12 1.455(3) .
C14 H14A 0.9800 .
C14 H14B 0.9800 .
C14 H14C 0.9800 .
C21 N22 1.350(3) .
C21 N21 1.363(3) .
C22 C23 1.339(3) .
C22 N22 1.384(3) .
C22 H22 0.9500 .
C23 N21 1.385(3) .
C23 H23 0.9500 .
C24 N22 1.457(3) .
C24 H24A 0.9800 .
C24 H24B 0.9800 .
C24 H24C 0.9800 .
C31 N32 1.350(3) .
C31 N31 1.363(3) .
C32 C33 1.341(3) .
C32 N32 1.380(3) .
C32 H32 0.9500 .
C33 N31 1.384(3) .
C33 H33 0.9500 .
C34 N32 1.461(3) .
C34 H34A 0.9800 .
C34 H34B 0.9800 .
C34 H34C 0.9800 .
C41 N42 1.350(3) .
C41 N41 1.363(3) .
C42 C43 1.337(4) .
C42 N42 1.385(3) .
C42 H42 0.9500 .
C43 N41 1.381(3) .
C43 H43 0.9500 .
C44 N42 1.455(3) .
C44 H44A 0.9800 .
C44 H44B 0.9800 .
C44 H44C 0.9800 .
P1 F6 1.5834(16) .
P1 F4 1.5848(17) .
P1 F3 1.5887(17) .
P1 F1 1.5936(16) .
P1 F5 1.5999(16) .
P1 F2 1.6014(15) .

loop_
_geom_torsion_atom_site_label_1
_geom_torsion_atom_site_label_2
_geom_torsion_atom_site_label_3
_geom_torsion_atom_site_label_4
_geom_torsion
_geom_torsion_site_symmetry_1
S2 Ag1 S1 C11 10.74(9) 2_645
S4 Ag1 S1 C11 138.16(9) 2_545
S3 Ag1 S1 C11 -117.99(9) .
S2 Ag1 S3 C31 -143.03(8) 2_645
S1 Ag1 S3 C31 -13.86(8) .
S4 Ag1 S3 C31 104.52(8) 2_545
Ag1 S1 C11 N12 -70.5(2) .
Ag1 S1 C11 N11 113.0(2) .
N12 C12 C13 N11 -0.3(3) .
Ag1 S2 C21 N22 -34.1(2) 2_655
Ag1 S2 C21 N21 146.44(18) 2_655
N22 C22 C23 N21 -0.8(3) .
Ag1 S3 C31 N32 -61.2(2) .
Ag1 S3 C31 N31 116.72(18) .
N32 C32 C33 N31 -0.1(3) .
Ag1 S4 C41 N42 81.6(2) 2
Ag1 S4 C41 N41 -97.0(2) 2
N42 C42 C43 N41 0.6(3) .
N12 C11 N11 C13 -0.4(3) .
S1 C11 N11 C13 176.75(18) .
N12 C11 N11 C1 -179.2(2) .
S1 C11 N11 C1 -2.1(3) .
C12 C13 N11 C11 0.4(3) .
C12 C13 N11 C1 179.3(2) .
N21 C1 N11 C11 88.5(3) .
N21 C1 N11 C13 -90.2(3) .
N11 C11 N12 C12 0.2(3) .
S1 C11 N12 C12 -176.89(19) .
N11 C11 N12 C14 -179.5(2) .
S1 C11 N12 C14 3.5(4) .
C13 C12 N12 C11 0.1(3) .
C13 C12 N12 C14 179.7(2) .
N22 C21 N21 C23 0.4(2) .
S2 C21 N21 C23 179.93(18) .
N22 C21 N21 C1 -175.97(19) .
S2 C21 N21 C1 3.6(3) .
C22 C23 N21 C21 0.3(3) .
C22 C23 N21 C1 176.6(2) .
N11 C1 N21 C21 85.7(3) .
N11 C1 N21 C23 -90.1(3) .
N21 C21 N22 C22 -0.9(3) .
S2 C21 N22 C22 179.55(18) .
N21 C21 N22 C24 173.7(2) .
S2 C21 N22 C24 -5.8(4) .
C23 C22 N22 C21 1.1(3) .
C23 C22 N22 C24 -173.5(2) .
N32 C31 N31 C33 0.7(2) .
S3 C31 N31 C33 -177.68(17) .
N32 C31 N31 C2 -179.04(19) .
S3 C31 N31 C2 2.6(3) .
C32 C33 N31 C31 -0.3(3) .
C32 C33 N31 C2 179.3(2) .
N41 C2 N31 C31 86.1(3) .
N41 C2 N31 C33 -93.5(3) .
N31 C31 N32 C32 -0.7(2) .
S3 C31 N32 C32 177.57(17) .
N31 C31 N32 C34 179.5(2) .
S3 C31 N32 C34 -2.2(3) .
C33 C32 N32 C31 0.5(3) .
C33 C32 N32 C34 -179.7(2) .
N42 C41 N41 C43 -0.4(3) .
S4 C41 N41 C43 178.40(19) .
N42 C41 N41 C2 175.89(19) .
S4 C41 N41 C2 -5.3(3) .
C42 C43 N41 C41 -0.1(3) .
C42 C43 N41 C2 -176.4(2) .
N31 C2 N41 C41 88.5(3) .
N31 C2 N41 C43 -95.8(3) .
N41 C41 N42 C42 0.8(3) .
S4 C41 N42 C42 -178.04(19) .
N41 C41 N42 C44 -178.1(2) .
S4 C41 N42 C44 3.1(3) .
C43 C42 N42 C41 -0.9(3) .
C43 C42 N42 C44 177.9(2) .
